data_4511258
loop_
_publ_author_name
'Mistri, Soumen'
'Zangrando, Ennio'
'Figuerola, Albert'
'Adhikary, Amit'
'Konar, Sanjit'
'Cano, Joan'
'Manna, Subal Chandra'

_publ_section_title
;
 Syntheses, Crystal Structures, and Magnetic Properties of Metal--Organic
 Hybrid Materials of Mn(II)/Co(II): Three-Fold Interpenetrated
 \a-Polonium-like Network in One of Them
;
_journal_issue 7
_journal_name_full 'Crystal Growth &amp; Design'
_journal_page_first 3276
_journal_paper_doi 10.1021/cg500162x
_journal_volume 14
_journal_year 2014
_chemical_formula_moiety 'C72 H56 Mn2 N8 O12, 2(H2 O)'
_chemical_formula_sum 'C72 H60 Mn2 N8 O14'
_chemical_formula_weight 1371.16
_chemical_name_systematic
;
 ?
;
_space_group_IT_number 2
_symmetry_cell_setting triclinic
_symmetry_space_group_name_Hall '-P 1'
_symmetry_space_group_name_H-M 'P -1'
_atom_sites_solution_hydrogens geom
_atom_sites_solution_primary direct
_atom_sites_solution_secondary difmap
_audit_creation_method SHELXL-97
_cell_angle_alpha 83.092(2)
_cell_angle_beta 69.4980(10)
_cell_angle_gamma 68.645(2)
_cell_formula_units_Z 1
_cell_length_a 11.0242(3)
_cell_length_b 12.0925(4)
_cell_length_c 13.6836(4)
_cell_measurement_temperature 293(2)
_cell_volume 1591.25(9)
_computing_cell_refinement 'Bruker SMART'
_computing_data_collection 'Bruker SMART'
_computing_data_reduction 'Bruker SAINT'
_computing_molecular_graphics 'Ortep3/windows (Farrugia,1997)'
_computing_publication_material 'Wingx 1.80.05 (Farrugia, 1999)'
_computing_structure_refinement 'SHELXL-97 (Sheldrick, 1997)'
_computing_structure_solution 'SHELXS-97 (Sheldrick, 1990)'
_diffrn_ambient_temperature 293(2)
_diffrn_measured_fraction_theta_full 0.968
_diffrn_measured_fraction_theta_max 0.968
_diffrn_measurement_device_type 'CCD area detector'
_diffrn_measurement_method '\p and \w scans'
_diffrn_radiation_monochromator graphite
_diffrn_radiation_source 'fine-focus sealed tube'
_diffrn_radiation_type MoK\a
_diffrn_radiation_wavelength 0.71073
_diffrn_reflns_av_R_equivalents 0.0505
_diffrn_reflns_av_sigmaI/netI 0.0743
_diffrn_reflns_limit_h_max 13
_diffrn_reflns_limit_h_min -13
_diffrn_reflns_limit_k_max 15
_diffrn_reflns_limit_k_min -10
_diffrn_reflns_limit_l_max 17
_diffrn_reflns_limit_l_min -17
_diffrn_reflns_number 22885
_diffrn_reflns_theta_full 26.73
_diffrn_reflns_theta_max 26.73
_diffrn_reflns_theta_min 1.59
_exptl_absorpt_coefficient_mu 0.472
_exptl_absorpt_process_details 'SADABS (Sheldrick, 1996)'
_exptl_crystal_density_diffrn 1.431
_exptl_crystal_density_method 'not measured'
_exptl_crystal_F_000 710
_refine_diff_density_max 0.880
_refine_diff_density_min -0.807
_refine_diff_density_rms 0.085
_refine_ls_extinction_method none
_refine_ls_goodness_of_fit_ref 1.039
_refine_ls_hydrogen_treatment mixed
_refine_ls_matrix_type full
_refine_ls_number_parameters 451
_refine_ls_number_reflns 6540
_refine_ls_number_restraints 0
_refine_ls_restrained_S_all 1.039
_refine_ls_R_factor_all 0.1108
_refine_ls_R_factor_gt 0.0603
_refine_ls_shift/su_max 0.001
_refine_ls_shift/su_mean 0.000
_refine_ls_structure_factor_coef Fsqd
_refine_ls_weighting_details 'calc w=1/[\s^2^(Fo^2^)+(0.1177P)^2^+0.0000P] where P=(Fo^2^+2Fc^2^)/3'
_refine_ls_weighting_scheme calc
_refine_ls_wR_factor_gt 0.1695
_refine_ls_wR_factor_ref 0.2036
_reflns_number_gt 3845
_reflns_number_total 6540
_reflns_threshold_expression >2\s(I)
_cod_data_source_file cg500162x_si_002.cif
_cod_data_source_block complex-1
_cod_depositor_comments 'Adding full bibliography for 4511258--4511260.cif.'
_cod_original_cell_volume 1591.26(8)
_cod_database_code 4511258

loop_
_symmetry_equiv_pos_as_xyz
'x, y, z'
'-x, -y, -z'

loop_
_atom_site_label
_atom_site_type_symbol
_atom_site_fract_x
_atom_site_fract_y
_atom_site_fract_z
_atom_site_U_iso_or_equiv
_atom_site_adp_type
_atom_site_occupancy
_atom_site_symmetry_multiplicity
_atom_site_calc_flag
_atom_site_refinement_flags
Mn Mn 0.08786(5) 0.75686(5) 0.21806(3) 0.0414(2) Uani 1 1 d .
O1W O 0.0875(3) 0.8068(3) 0.06374(18) 0.0550(8) Uani 1 1 d .
H1A H 0.014(5) 0.838(4) 0.054(3) 0.083 Uiso 1 1 d .
H1B H 0.143(5) 0.840(4) 0.025(3) 0.083 Uiso 1 1 d .
N1 N 0.2519(3) 0.5693(3) 0.1952(2) 0.0458(8) Uani 1 1 d .
N2 N 0.3005(3) 0.7768(3) 0.1681(2) 0.0440(8) Uani 1 1 d .
N3 N -0.0245(3) 0.9512(3) 0.2751(2) 0.0484(8) Uani 1 1 d .
N4 N 0.0402(3) 0.7591(4) 0.3958(2) 0.0570(9) Uani 1 1 d .
C1 C 0.2317(5) 0.4660(4) 0.2057(3) 0.0609(11) Uani 1 1 d .
H1 H 0.1409 0.4679 0.2314 0.073 Uiso 1 1 calc R
C2 C 0.3349(5) 0.3559(4) 0.1816(3) 0.0642(11) Uani 1 1 d .
H2 H 0.3141 0.2866 0.1916 0.077 Uiso 1 1 calc R
C3 C 0.4683(4) 0.3527(4) 0.1425(3) 0.0599(11) Uani 1 1 d .
H3 H 0.5401 0.2802 0.1249 0.072 Uiso 1 1 calc R
C4 C 0.4975(4) 0.4576(4) 0.1288(3) 0.0488(10) Uani 1 1 d .
C5 C 0.3862(4) 0.5637(3) 0.1568(2) 0.0431(9) Uani 1 1 d .
C6 C 0.4114(4) 0.6750(4) 0.1430(2) 0.0422(9) Uani 1 1 d .
C7 C 0.5467(4) 0.6741(4) 0.1033(2) 0.0503(10) Uani 1 1 d .
C8 C 0.5669(5) 0.7824(5) 0.0922(3) 0.0658(13) Uani 1 1 d .
H8 H 0.6558 0.7851 0.0679 0.079 Uiso 1 1 calc R
C9 C 0.4553(5) 0.8850(5) 0.1171(3) 0.0674(13) Uani 1 1 d .
H9 H 0.4672 0.9582 0.1097 0.081 Uiso 1 1 calc R
C10 C 0.3232(4) 0.8782(4) 0.1538(3) 0.0518(10) Uani 1 1 d .
H10 H 0.2476 0.9485 0.1690 0.062 Uiso 1 1 calc R
C11 C -0.0505(4) 1.0474(4) 0.2172(3) 0.0573(11) Uani 1 1 d .
H11 H -0.0102 1.0391 0.1451 0.069 Uiso 1 1 calc R
C12 C -0.1348(5) 1.1596(4) 0.2585(5) 0.0783(14) Uani 1 1 d .
H12 H -0.1469 1.2251 0.2149 0.094 Uiso 1 1 calc R
C13 C -0.1996(5) 1.1729(5) 0.3635(5) 0.0913(17) Uani 1 1 d .
H13 H -0.2597 1.2470 0.3920 0.110 Uiso 1 1 calc R
C14 C -0.1755(5) 1.0748(5) 0.4278(4) 0.0740(14) Uani 1 1 d .
C15 C -0.0861(4) 0.9661(4) 0.3808(3) 0.0536(11) Uani 1 1 d .
C16 C -0.0507(4) 0.8619(5) 0.4439(3) 0.0561(11) Uani 1 1 d .
C17 C -0.1144(5) 0.8730(6) 0.5531(3) 0.0784(16) Uani 1 1 d .
C18 C -0.0746(6) 0.7673(7) 0.6108(4) 0.102(2) Uani 1 1 d .
H18 H -0.1121 0.7689 0.6832 0.122 Uiso 1 1 calc R
C19 C 0.0156(6) 0.6668(7) 0.5617(4) 0.103(2) Uani 1 1 d .
H19 H 0.0405 0.5980 0.5995 0.124 Uiso 1 1 calc R
C20 C 0.0722(5) 0.6652(5) 0.4540(3) 0.0772(14) Uani 1 1 d .
H20 H 0.1359 0.5942 0.4210 0.093 Uiso 1 1 calc R
C21 C 0.6347(4) 0.4602(4) 0.0866(3) 0.0593(11) Uani 1 1 d .
H21 H 0.7092 0.3896 0.0670 0.071 Uiso 1 1 calc R
C22 C 0.6569(4) 0.5636(5) 0.0750(3) 0.0642(12) Uani 1 1 d .
H22 H 0.7471 0.5630 0.0476 0.077 Uiso 1 1 calc R
C23 C -0.2385(5) 1.0807(7) 0.5404(5) 0.098(2) Uani 1 1 d .
H23 H -0.2991 1.1528 0.5728 0.118 Uiso 1 1 calc R
C24 C -0.2101(6) 0.9837(8) 0.5978(4) 0.103(2) Uani 1 1 d .
H24 H -0.2549 0.9890 0.6696 0.124 Uiso 1 1 calc R
O1 O -0.0824(3) 0.6968(3) 0.26895(17) 0.0536(7) Uani 1 1 d .
O2 O -0.0444(3) 0.5968(3) 0.12902(19) 0.0721(9) Uani 1 1 d .
O3 O 0.7249(3) 1.1145(3) 0.07400(19) 0.0675(8) Uani 1 1 d .
O4 O 0.8390(3) 0.9246(3) 0.03222(18) 0.0645(8) Uani 1 1 d .
C25 C -0.1094(4) 0.6315(4) 0.2209(3) 0.0464(9) Uani 1 1 d .
C26 C -0.2239(4) 0.5859(4) 0.2797(3) 0.0531(10) Uani 1 1 d .
H26 H -0.2529 0.5485 0.2413 0.064 Uiso 1 1 calc R
C27 C -0.2865(4) 0.5944(4) 0.3804(3) 0.0505(10) Uani 1 1 d .
H27 H -0.2592 0.6347 0.4178 0.061 Uiso 1 1 calc R
C28 C -0.3960(4) 0.5463(4) 0.4411(3) 0.0491(10) Uani 1 1 d .
C29 C -0.4627(4) 0.5033(4) 0.3931(3) 0.0582(11) Uani 1 1 d .
H29 H -0.4395 0.5063 0.3208 0.070 Uiso 1 1 calc R
C30 C -0.4373(4) 0.5437(4) 0.5488(3) 0.0599(12) Uani 1 1 d .
H30 H -0.3967 0.5744 0.5829 0.072 Uiso 1 1 calc R
C31 C 0.7552(4) 1.0073(4) 0.0953(2) 0.0462(9) Uani 1 1 d .
C32 C 0.6921(4) 0.9721(4) 0.2053(2) 0.0486(10) Uani 1 1 d .
H32 H 0.7148 0.8916 0.2204 0.058 Uiso 1 1 calc R
C33 C 0.6071(4) 1.0477(4) 0.2813(2) 0.0465(9) Uani 1 1 d .
H33 H 0.5783 1.1272 0.2628 0.056 Uiso 1 1 calc R
C34 C 0.5520(4) 1.0216(3) 0.3924(2) 0.0431(9) Uani 1 1 d .
C35 C 0.6034(4) 0.9098(4) 0.4337(3) 0.0514(10) Uani 1 1 d .
H35 H 0.6732 0.8486 0.3902 0.062 Uiso 1 1 calc R
C36 C 0.4497(4) 1.1097(4) 0.4608(3) 0.0516(10) Uani 1 1 d .
H36 H 0.4152 1.1850 0.4349 0.062 Uiso 1 1 calc R
O2W O 0.1897(4) 0.1728(4) 0.1307(2) 0.0760(10) Uani 1 1 d .
H2A H 0.115(6) 0.261(5) 0.122(4) 0.114 Uiso 1 1 d .
H2B H 0.199(6) 0.141(5) 0.084(4) 0.114 Uiso 1 1 d .
O3W O -0.0163(4) 0.3680(3) 0.0881(3) 0.0869(11) Uani 1 1 d .
H3A H 0.024(6) 0.354(6) 0.016(5) 0.130 Uiso 1 1 d .
H3B H -0.026(6) 0.446(6) 0.092(4) 0.130 Uiso 1 1 d .

loop_
_atom_site_aniso_label
_atom_site_aniso_U_11
_atom_site_aniso_U_22
_atom_site_aniso_U_33
_atom_site_aniso_U_23
_atom_site_aniso_U_13
_atom_site_aniso_U_12
Mn 0.0426(4) 0.0518(4) 0.0344(3) 0.0101(2) -0.0101(2) -0.0272(3)
O1W 0.0601(19) 0.075(2) 0.0383(13) 0.0197(13) -0.0163(13) -0.0386(17)
N1 0.0439(19) 0.047(2) 0.0474(16) 0.0097(14) -0.0131(13) -0.0220(16)
N2 0.050(2) 0.053(2) 0.0378(15) 0.0076(14) -0.0136(13) -0.0309(18)
N3 0.0481(19) 0.058(2) 0.0477(17) 0.0013(16) -0.0143(14) -0.0298(17)
N4 0.060(2) 0.083(3) 0.0402(17) 0.0135(18) -0.0217(16) -0.038(2)
C1 0.062(3) 0.060(3) 0.071(3) 0.017(2) -0.025(2) -0.035(3)
C2 0.078(3) 0.041(3) 0.078(3) 0.014(2) -0.032(2) -0.023(3)
C3 0.061(3) 0.053(3) 0.055(2) 0.005(2) -0.023(2) -0.005(2)
C4 0.054(3) 0.053(3) 0.0408(19) 0.0061(18) -0.0213(17) -0.015(2)
C5 0.049(2) 0.052(3) 0.0342(17) 0.0079(16) -0.0180(16) -0.022(2)
C6 0.044(2) 0.053(3) 0.0331(17) 0.0042(16) -0.0135(15) -0.023(2)
C7 0.044(2) 0.076(3) 0.0369(18) 0.0043(19) -0.0127(16) -0.031(2)
C8 0.060(3) 0.096(4) 0.060(2) 0.013(2) -0.019(2) -0.052(3)
C9 0.082(4) 0.082(4) 0.062(3) 0.014(2) -0.023(2) -0.062(3)
C10 0.058(3) 0.054(3) 0.050(2) 0.0018(18) -0.0144(18) -0.031(2)
C11 0.055(3) 0.048(3) 0.077(3) 0.011(2) -0.027(2) -0.026(2)
C12 0.061(3) 0.047(3) 0.133(5) 0.007(3) -0.038(3) -0.022(3)
C13 0.063(3) 0.067(4) 0.145(5) -0.037(4) -0.021(3) -0.024(3)
C14 0.056(3) 0.080(4) 0.089(3) -0.033(3) -0.007(3) -0.033(3)
C15 0.042(2) 0.073(3) 0.055(2) -0.011(2) -0.0098(18) -0.033(2)
C16 0.057(3) 0.089(4) 0.039(2) -0.003(2) -0.0129(19) -0.046(3)
C17 0.062(3) 0.150(5) 0.042(2) -0.011(3) -0.009(2) -0.061(4)
C18 0.096(5) 0.194(8) 0.039(3) 0.019(4) -0.024(3) -0.081(5)
C19 0.106(5) 0.151(7) 0.059(3) 0.046(4) -0.038(3) -0.056(5)
C20 0.089(3) 0.098(4) 0.051(2) 0.030(3) -0.030(2) -0.042(3)
C21 0.044(3) 0.075(3) 0.050(2) 0.000(2) -0.0182(18) -0.008(2)
C22 0.049(3) 0.099(4) 0.048(2) 0.004(2) -0.0167(19) -0.031(3)
C23 0.060(3) 0.126(6) 0.103(5) -0.066(4) 0.008(3) -0.040(4)
C24 0.077(4) 0.173(8) 0.065(3) -0.058(4) 0.013(3) -0.066(5)
O1 0.0547(16) 0.071(2) 0.0465(13) 0.0046(12) -0.0093(11) -0.0429(15)
O2 0.091(2) 0.096(3) 0.0426(15) 0.0023(15) -0.0047(14) -0.064(2)
O3 0.069(2) 0.062(2) 0.0480(15) 0.0215(14) -0.0018(13) -0.0192(16)
O4 0.072(2) 0.078(2) 0.0362(13) -0.0029(14) -0.0115(13) -0.0231(18)
C25 0.046(2) 0.055(3) 0.044(2) 0.0165(18) -0.0163(17) -0.028(2)
C26 0.059(3) 0.070(3) 0.045(2) 0.0115(19) -0.0180(18) -0.042(2)
C27 0.052(2) 0.060(3) 0.049(2) 0.0088(18) -0.0149(17) -0.033(2)
C28 0.051(2) 0.057(3) 0.0456(19) 0.0104(18) -0.0118(17) -0.033(2)
C29 0.064(3) 0.082(3) 0.0409(19) 0.011(2) -0.0130(18) -0.046(3)
C30 0.066(3) 0.082(3) 0.050(2) 0.005(2) -0.0178(19) -0.049(3)
C31 0.043(2) 0.064(3) 0.0321(18) 0.0071(19) -0.0106(16) -0.023(2)
C32 0.060(2) 0.056(3) 0.0361(18) 0.0108(18) -0.0132(17) -0.033(2)
C33 0.050(2) 0.053(3) 0.0368(18) 0.0142(18) -0.0119(17) -0.026(2)
C34 0.042(2) 0.055(3) 0.0329(17) 0.0063(17) -0.0076(16) -0.024(2)
C35 0.056(2) 0.051(3) 0.0385(19) 0.0058(17) -0.0064(17) -0.020(2)
C36 0.062(3) 0.046(3) 0.043(2) 0.0146(18) -0.0138(18) -0.022(2)
O2W 0.092(3) 0.092(3) 0.0565(18) 0.0035(18) -0.0258(18) -0.047(2)
O3W 0.118(3) 0.070(3) 0.0639(19) 0.0057(19) -0.023(2) -0.031(2)

loop_
_atom_type_symbol
_atom_type_description
_atom_type_scat_dispersion_real
_atom_type_scat_dispersion_imag
_atom_type_scat_source
C C 0.0033 0.0016 'International Tables Vol C Tables 4.2.6.8 and 6.1.1.4'
H H 0.0000 0.0000 'International Tables Vol C Tables 4.2.6.8 and 6.1.1.4'
N N 0.0061 0.0033 'International Tables Vol C Tables 4.2.6.8 and 6.1.1.4'
O O 0.0106 0.0060 'International Tables Vol C Tables 4.2.6.8 and 6.1.1.4'
Mn Mn 0.3368 0.7283 'International Tables Vol C Tables 4.2.6.8 and 6.1.1.4'

loop_
_geom_angle_atom_site_label_1
_geom_angle_atom_site_label_2
_geom_angle_atom_site_label_3
_geom_angle
_geom_angle_site_symmetry_1
_geom_angle_site_symmetry_3
O1 Mn O1W 98.82(9) . .
O1 Mn N2 166.72(12) . .
O1W Mn N2 87.04(9) . .
O1 Mn N1 94.81(10) . .
O1W Mn N1 102.98(11) . .
N2 Mn N1 72.19(11) . .
O1 Mn N4 80.06(9) . .
O1W Mn N4 162.83(14) . .
N2 Mn N4 97.82(10) . .
N1 Mn N4 94.18(12) . .
O1 Mn N3 99.47(10) . .
O1W Mn N3 91.46(11) . .
N2 Mn N3 92.24(10) . .
N1 Mn N3 157.89(10) . .
N4 Mn N3 71.97(12) . .
Mn O1W H1A 119(3) . .
Mn O1W H1B 120(3) . .
H1A O1W H1B 109(4) . .
C1 N1 C5 116.1(3) . .
C1 N1 Mn 127.6(3) . .
C5 N1 Mn 116.0(2) . .
C10 N2 C6 118.0(3) . .
C10 N2 Mn 125.5(3) . .
C6 N2 Mn 116.3(2) . .
C11 N3 C15 116.9(4) . .
C11 N3 Mn 127.2(3) . .
C15 N3 Mn 115.2(3) . .
C20 N4 C16 118.2(4) . .
C20 N4 Mn 125.6(3) . .
C16 N4 Mn 114.8(2) . .
N1 C1 C2 125.2(4) . .
N1 C1 H1 117.4 . .
C2 C1 H1 117.4 . .
C3 C2 C1 117.7(4) . .
C3 C2 H2 121.2 . .
C1 C2 H2 121.2 . .
C2 C3 C4 120.3(4) . .
C2 C3 H3 119.8 . .
C4 C3 H3 119.8 . .
C5 C4 C3 117.6(3) . .
C5 C4 C21 119.5(4) . .
C3 C4 C21 123.0(4) . .
N1 C5 C4 123.2(3) . .
N1 C5 C6 117.3(3) . .
C4 C5 C6 119.5(3) . .
N2 C6 C7 122.6(3) . .
N2 C6 C5 117.9(3) . .
C7 C6 C5 119.5(4) . .
C8 C7 C6 117.9(4) . .
C8 C7 C22 123.2(4) . .
C6 C7 C22 118.9(4) . .
C9 C8 C7 119.6(4) . .
C9 C8 H8 120.2 . .
C7 C8 H8 120.2 . .
C8 C9 C10 119.0(4) . .
C8 C9 H9 120.5 . .
C10 C9 H9 120.5 . .
N2 C10 C9 123.0(4) . .
N2 C10 H10 118.5 . .
C9 C10 H10 118.5 . .
N3 C11 C12 123.4(4) . .
N3 C11 H11 118.3 . .
C12 C11 H11 118.3 . .
C13 C12 C11 119.2(5) . .
C13 C12 H12 120.4 . .
C11 C12 H12 120.4 . .
C12 C13 C14 119.6(5) . .
C12 C13 H13 120.2 . .
C14 C13 H13 120.2 . .
C15 C14 C13 117.7(5) . .
C15 C14 C23 118.9(6) . .
C13 C14 C23 123.4(6) . .
N3 C15 C14 123.1(4) . .
N3 C15 C16 116.5(4) . .
C14 C15 C16 120.3(4) . .
N4 C16 C17 123.0(5) . .
N4 C16 C15 118.7(3) . .
C17 C16 C15 118.2(5) . .
C16 C17 C24 119.8(5) . .
C16 C17 C18 115.5(5) . .
C24 C17 C18 124.8(5) . .
C19 C18 C17 120.5(5) . .
C19 C18 H18 119.8 . .
C17 C18 H18 119.8 . .
C18 C19 C20 119.6(6) . .
C18 C19 H19 120.2 . .
C20 C19 H19 120.2 . .
N4 C20 C19 123.2(5) . .
N4 C20 H20 118.4 . .
C19 C20 H20 118.4 . .
C22 C21 C4 120.5(4) . .
C22 C21 H21 119.7 . .
C4 C21 H21 119.7 . .
C21 C22 C7 122.1(4) . .
C21 C22 H22 119.0 . .
C7 C22 H22 119.0 . .
C24 C23 C14 120.5(6) . .
C24 C23 H23 119.7 . .
C14 C23 H23 119.7 . .
C23 C24 C17 122.1(5) . .
C23 C24 H24 119.0 . .
C17 C24 H24 119.0 . .
C25 O1 Mn 128.1(2) . .
O2 C25 O1 125.3(3) . .
O2 C25 C26 116.7(3) . .
O1 C25 C26 118.0(3) . .
C27 C26 C25 125.4(3) . .
C27 C26 H26 117.3 . .
C25 C26 H26 117.3 . .
C26 C27 C28 126.6(3) . .
C26 C27 H27 116.7 . .
C28 C27 H27 116.7 . .
C30 C28 C29 117.4(3) . .
C30 C28 C27 120.6(3) . .
C29 C28 C27 121.9(3) . .
C30 C29 C28 121.0(3) 2_466 .
C30 C29 H29 119.5 2_466 .
C28 C29 H29 119.5 . .
C29 C30 C28 121.6(3) 2_466 .
C29 C30 H30 119.2 2_466 .
C28 C30 H30 119.2 . .
O3 C31 O4 124.8(3) . .
O3 C31 C32 118.5(4) . .
O4 C31 C32 116.6(4) . .
C33 C32 C31 124.2(4) . .
C33 C32 H32 117.9 . .
C31 C32 H32 117.9 . .
C32 C33 C34 127.6(4) . .
C32 C33 H33 116.2 . .
C34 C33 H33 116.2 . .
C36 C34 C35 117.5(3) . .
C36 C34 C33 120.4(3) . .
C35 C34 C33 122.1(3) . .
C36 C35 C34 119.9(4) 2_676 .
C36 C35 H35 120.0 2_676 .
C34 C35 H35 120.0 . .
C34 C36 C35 122.5(4) . 2_676
C34 C36 H36 118.7 . .
C35 C36 H36 118.7 2_676 .
H2A O2W H2B 101(5) . .
H3A O3W H3B 102(5) . .

loop_
_geom_bond_atom_site_label_1
_geom_bond_atom_site_label_2
_geom_bond_distance
_geom_bond_site_symmetry_2
Mn O1 2.119(2) .
Mn O1W 2.126(2) .
Mn N2 2.295(3) .
Mn N1 2.303(3) .
Mn N4 2.303(3) .
Mn N3 2.305(3) .
O1W H1A 0.81(5) .
O1W H1B 0.84(5) .
N1 C1 1.330(5) .
N1 C5 1.365(4) .
N2 C10 1.318(4) .
N2 C6 1.357(5) .
N3 C11 1.326(5) .
N3 C15 1.367(4) .
N4 C20 1.317(5) .
N4 C16 1.345(5) .
C1 C2 1.384(6) .
C1 H1 0.9300 .
C2 C3 1.365(6) .
C2 H2 0.9300 .
C3 C4 1.394(5) .
C3 H3 0.9300 .
C4 C5 1.394(5) .
C4 C21 1.429(5) .
C5 C6 1.448(5) .
C6 C7 1.394(5) .
C7 C8 1.388(6) .
C7 C22 1.423(6) .
C8 C9 1.365(6) .
C8 H8 0.9300 .
C9 C10 1.394(5) .
C9 H9 0.9300 .
C10 H10 0.9300 .
C11 C12 1.387(6) .
C11 H11 0.9300 .
C12 C13 1.362(7) .
C12 H12 0.9300 .
C13 C14 1.391(7) .
C13 H13 0.9300 .
C14 C15 1.389(6) .
C14 C23 1.449(7) .
C15 C16 1.450(6) .
C16 C17 1.411(5) .
C17 C24 1.412(9) .
C17 C18 1.429(8) .
C18 C19 1.329(8) .
C18 H18 0.9300 .
C19 C20 1.384(6) .
C19 H19 0.9300 .
C20 H20 0.9300 .
C21 C22 1.340(6) .
C21 H21 0.9300 .
C22 H22 0.9300 .
C23 C24 1.332(9) .
C23 H23 0.9300 .
C24 H24 0.9300 .
O1 C25 1.256(4) .
O2 C25 1.245(4) .
O3 C31 1.240(5) .
O4 C31 1.255(4) .
C25 C26 1.494(4) .
C26 C27 1.306(5) .
C26 H26 0.9300 .
C27 C28 1.475(4) .
C27 H27 0.9300 .
C28 C30 1.382(5) .
C28 C29 1.394(4) .
C29 C30 1.381(5) 2_466
C29 H29 0.9300 .
C30 C29 1.381(5) 2_466
C30 H30 0.9300 .
C31 C32 1.503(4) .
C32 C33 1.311(5) .
C32 H32 0.9300 .
C33 C34 1.468(4) .
C33 H33 0.9300 .
C34 C36 1.382(5) .
C34 C35 1.396(5) .
C35 C36 1.382(5) 2_676
C35 H35 0.9300 .
C36 C35 1.382(5) 2_676
C36 H36 0.9300 .
O2W H2A 1.11(6) .
O2W H2B 0.74(5) .
O3W H3A 0.94(6) .
O3W H3B 0.92(7) .

loop_
_geom_torsion_atom_site_label_1
_geom_torsion_atom_site_label_2
_geom_torsion_atom_site_label_3
_geom_torsion_atom_site_label_4
_geom_torsion
_geom_torsion_site_symmetry_4
O1 Mn N1 C1 4.3(3) .
O1W Mn N1 C1 -95.9(3) .
N2 Mn N1 C1 -178.5(3) .
N4 Mn N1 C1 84.7(3) .
N3 Mn N1 C1 134.5(3) .
O1 Mn N1 C5 177.5(2) .
O1W Mn N1 C5 77.3(2) .
N2 Mn N1 C5 -5.2(2) .
N4 Mn N1 C5 -102.1(2) .
N3 Mn N1 C5 -52.3(4) .
O1 Mn N2 C10 -168.8(3) .
O1W Mn N2 C10 74.5(3) .
N1 Mn N2 C10 179.1(3) .
N4 Mn N2 C10 -89.0(3) .
N3 Mn N2 C10 -16.9(3) .
O1 Mn N2 C6 17.0(5) .
O1W Mn N2 C6 -99.7(2) .
N1 Mn N2 C6 4.9(2) .
N4 Mn N2 C6 96.8(2) .
N3 Mn N2 C6 168.9(2) .
O1 Mn N3 C11 -107.9(3) .
O1W Mn N3 C11 -8.7(3) .
N2 Mn N3 C11 78.4(3) .
N1 Mn N3 C11 122.6(3) .
N4 Mn N3 C11 175.9(3) .
O1 Mn N3 C15 62.8(2) .
O1W Mn N3 C15 162.0(2) .
N2 Mn N3 C15 -110.9(2) .
N1 Mn N3 C15 -66.8(3) .
N4 Mn N3 C15 -13.4(2) .
O1 Mn N4 C20 76.6(3) .
O1W Mn N4 C20 164.3(3) .
N2 Mn N4 C20 -90.2(3) .
N1 Mn N4 C20 -17.6(3) .
N3 Mn N4 C20 -180.0(3) .
O1 Mn N4 C16 -89.7(2) .
O1W Mn N4 C16 -2.0(5) .
N2 Mn N4 C16 103.6(2) .
N1 Mn N4 C16 176.2(2) .
N3 Mn N4 C16 13.8(2) .
C5 N1 C1 C2 0.4(5) .
Mn N1 C1 C2 173.6(3) .
N1 C1 C2 C3 -0.9(6) .
C1 C2 C3 C4 0.5(6) .
C2 C3 C4 C5 0.3(5) .
C2 C3 C4 C21 -178.8(3) .
C1 N1 C5 C4 0.5(4) .
Mn N1 C5 C4 -173.5(2) .
C1 N1 C5 C6 179.1(3) .
Mn N1 C5 C6 5.1(3) .
C3 C4 C5 N1 -0.9(5) .
C21 C4 C5 N1 178.3(3) .
C3 C4 C5 C6 -179.4(3) .
C21 C4 C5 C6 -0.2(4) .
C10 N2 C6 C7 0.0(4) .
Mn N2 C6 C7 174.7(2) .
C10 N2 C6 C5 -178.9(3) .
Mn N2 C6 C5 -4.2(3) .
N1 C5 C6 N2 -0.6(4) .
C4 C5 C6 N2 178.0(3) .
N1 C5 C6 C7 -179.5(3) .
C4 C5 C6 C7 -0.9(4) .
N2 C6 C7 C8 1.8(5) .
C5 C6 C7 C8 -179.3(3) .
N2 C6 C7 C22 -177.4(3) .
C5 C6 C7 C22 1.4(4) .
C6 C7 C8 C9 -1.9(5) .
C22 C7 C8 C9 177.3(3) .
C7 C8 C9 C10 0.4(6) .
C6 N2 C10 C9 -1.8(5) .
Mn N2 C10 C9 -175.8(2) .
C8 C9 C10 N2 1.6(5) .
C15 N3 C11 C12 0.5(5) .
Mn N3 C11 C12 171.0(3) .
N3 C11 C12 C13 -2.8(6) .
C11 C12 C13 C14 2.9(6) .
C12 C13 C14 C15 -0.7(6) .
C12 C13 C14 C23 179.2(4) .
C11 N3 C15 C14 1.9(5) .
Mn N3 C15 C14 -169.8(3) .
C11 N3 C15 C16 -176.5(3) .
Mn N3 C15 C16 11.8(3) .
C13 C14 C15 N3 -1.7(5) .
C23 C14 C15 N3 178.3(3) .
C13 C14 C15 C16 176.5(3) .
C23 C14 C15 C16 -3.4(5) .
C20 N4 C16 C17 -0.9(5) .
Mn N4 C16 C17 166.4(2) .
C20 N4 C16 C15 179.7(3) .
Mn N4 C16 C15 -13.0(4) .
N3 C15 C16 N4 0.8(4) .
C14 C15 C16 N4 -177.6(3) .
N3 C15 C16 C17 -178.6(3) .
C14 C15 C16 C17 3.0(5) .
N4 C16 C17 C24 -179.2(4) .
C15 C16 C17 C24 0.2(5) .
N4 C16 C17 C18 0.8(5) .
C15 C16 C17 C18 -179.7(3) .
C16 C17 C18 C19 -0.7(7) .
C24 C17 C18 C19 179.4(5) .
C17 C18 C19 C20 0.6(8) .
C16 N4 C20 C19 0.8(6) .
Mn N4 C20 C19 -165.0(4) .
C18 C19 C20 N4 -0.7(8) .
C5 C4 C21 C22 0.8(5) .
C3 C4 C21 C22 179.9(3) .
C4 C21 C22 C7 -0.3(5) .
C8 C7 C22 C21 179.9(3) .
C6 C7 C22 C21 -0.9(5) .
C15 C14 C23 C24 0.5(7) .
C13 C14 C23 C24 -179.4(5) .
C14 C23 C24 C17 2.8(8) .
C16 C17 C24 C23 -3.1(7) .
C18 C17 C24 C23 176.8(5) .
O1W Mn O1 C25 44.7(3) .
N2 Mn O1 C25 -70.7(5) .
N1 Mn O1 C25 -59.2(3) .
N4 Mn O1 C25 -152.6(3) .
N3 Mn O1 C25 137.7(3) .
Mn O1 C25 O2 -5.9(6) .
Mn O1 C25 C26 170.6(2) .
O2 C25 C26 C27 166.8(4) .
O1 C25 C26 C27 -10.0(6) .
C25 C26 C27 C28 -177.5(4) .
C26 C27 C28 C30 169.0(4) .
C26 C27 C28 C29 -11.8(7) .
C30 C28 C29 C30 -2.2(7) 2_466
C27 C28 C29 C30 178.5(4) 2_466
C29 C28 C30 C29 2.2(7) 2_466
C27 C28 C30 C29 -178.5(4) 2_466
O3 C31 C32 C33 -0.5(5) .
O4 C31 C32 C33 177.2(3) .
C31 C32 C33 C34 -173.4(3) .
C32 C33 C34 C36 -171.8(3) .
C32 C33 C34 C35 10.7(5) .
C36 C34 C35 C36 0.9(5) 2_676
C33 C34 C35 C36 178.5(3) 2_676
C35 C34 C36 C35 -0.9(6) 2_676
C33 C34 C36 C35 -178.5(3) 2_676
